data_7019488
loop_
_publ_author_name
'Cvengro\<s, J\'an'
'Maennel, Elisabeth'
'Santschi, Nico'

_publ_section_title
;
 Synthesis and characterization of novel S,N and Se,N homodimetallic
 Ag(i)-complexes.
;
_journal_issue 24
_journal_name_full 'Dalton transactions (Cambridge, England : 2003)'
_journal_page_first 7415
_journal_page_last 7422
_journal_paper_doi 10.1039/c2dt30509g
_journal_volume 41
_journal_year 2012
_chemical_formula_moiety 'C25 H34 N2 S2'
_chemical_formula_sum 'C25 H34 N2 S2'
_chemical_formula_weight 426.66
_chemical_name_systematic
;
?
;
_space_group_IT_number 2
_symmetry_cell_setting triclinic
_symmetry_Int_Tables_number 2
_symmetry_space_group_name_Hall '-P 1'
_symmetry_space_group_name_H-M 'P -1'
_atom_sites_solution_hydrogens geom
_atom_sites_solution_primary direct
_atom_sites_solution_secondary difmap
_audit_creation_method SHELXL-97
_cell_angle_alpha 81.4160(10)
_cell_angle_beta 85.7680(10)
_cell_angle_gamma 69.8820(10)
_cell_formula_units_Z 2
_cell_length_a 8.3248(2)
_cell_length_b 11.8592(3)
_cell_length_c 12.5893(2)
_cell_measurement_reflns_used 2215
_cell_measurement_temperature 100(2)
_cell_measurement_theta_max 28.35
_cell_measurement_theta_min 2.30
_cell_volume 1153.64(4)
_computing_cell_refinement 'Bruker SMART'
_computing_data_collection 'Bruker SMART'
_computing_data_reduction 'Bruker SAINT'
_computing_molecular_graphics 'Bruker SHELXTL'
_computing_publication_material 'Bruker SHELXTL'
_computing_structure_refinement 'SHELXL-97 (Sheldrick, 1997)'
_computing_structure_solution 'SHELXS-97 (Sheldrick, 1990)'
_diffrn_ambient_temperature 100(2)
_diffrn_measured_fraction_theta_full 0.993
_diffrn_measured_fraction_theta_max 0.993
_diffrn_measurement_device_type 'CCD area detector'
_diffrn_measurement_method 'phi and omega scans'
_diffrn_radiation_monochromator graphite
_diffrn_radiation_source 'fine-focus sealed tube'
_diffrn_radiation_type MoK\a
_diffrn_radiation_wavelength 0.71073
_diffrn_reflns_av_R_equivalents 0.0762
_diffrn_reflns_av_sigmaI/netI 0.1232
_diffrn_reflns_limit_h_max 11
_diffrn_reflns_limit_h_min -11
_diffrn_reflns_limit_k_max 15
_diffrn_reflns_limit_k_min -15
_diffrn_reflns_limit_l_max 16
_diffrn_reflns_limit_l_min -16
_diffrn_reflns_number 13892
_diffrn_reflns_theta_full 28.40
_diffrn_reflns_theta_max 28.40
_diffrn_reflns_theta_min 1.64
_exptl_absorpt_coefficient_mu 0.245
_exptl_absorpt_correction_T_max 0.9826
_exptl_absorpt_correction_T_min 0.9637
_exptl_absorpt_correction_type empirical
_exptl_absorpt_process_details SADABS-2004/1
_exptl_crystal_density_diffrn 1.228
_exptl_crystal_density_method 'not measured'
_exptl_crystal_F_000 460
_exptl_crystal_size_max 0.15
_exptl_crystal_size_mid 0.09
_exptl_crystal_size_min 0.07
_refine_diff_density_max 0.326
_refine_diff_density_min -0.383
_refine_diff_density_rms 0.081
_refine_ls_extinction_coef none
_refine_ls_extinction_method none
_refine_ls_goodness_of_fit_ref 0.846
_refine_ls_hydrogen_treatment constr
_refine_ls_matrix_type full
_refine_ls_number_parameters 266
_refine_ls_number_reflns 5743
_refine_ls_number_restraints 0
_refine_ls_restrained_S_all 0.846
_refine_ls_R_factor_all 0.0862
_refine_ls_R_factor_gt 0.0425
_refine_ls_shift/su_max 0.005
_refine_ls_shift/su_mean 0.000
_refine_ls_structure_factor_coef Fsqd
_refine_ls_weighting_details 'calc w=1/[\s^2^(Fo^2^)+(0.0225P)^2^+0.0000P] where P=(Fo^2^+2Fc^2^)/3'
_refine_ls_weighting_scheme calc
_refine_ls_wR_factor_gt 0.0704
_refine_ls_wR_factor_ref 0.0804
_reflns_number_gt 3508
_reflns_number_total 5743
_reflns_threshold_expression >2sigma(I)
_cod_data_source_file c2dt30509g.txt
_cod_data_source_block nis811
_cod_depositor_comments
;
The following automatic conversions were performed:

'_symmetry_cell_setting' value 'Triclinic' changed to 'triclinic'
according to /home/saulius/struct/CIF-dictionaries/cif_core.dic
dictionary named 'cif_core.dic' version 2.4.1 from 2010-06-29.

Automatic conversion script
Id: cif_fix_values 1891 2012-01-12 08:04:46Z andrius 
;
_cod_original_sg_symbol_H-M P-1
_cod_database_code 7019488

loop_
_symmetry_equiv_pos_as_xyz
'x, y, z'
'-x, -y, -z'

loop_
_atom_site_label
_atom_site_type_symbol
_atom_site_fract_x
_atom_site_fract_y
_atom_site_fract_z
_atom_site_U_iso_or_equiv
_atom_site_adp_type
_atom_site_occupancy
_atom_site_symmetry_multiplicity
_atom_site_calc_flag
_atom_site_refinement_flags
S1 S 0.33149(6) 0.89975(4) 0.49157(4) 0.01795(12) Uani 1 1 d .
S2 S -0.05053(6) 0.69226(5) 0.02882(4) 0.02224(13) Uani 1 1 d .
N1 N 0.30369(18) 0.77938(13) 0.31444(11) 0.0152(3) Uani 1 1 d .
N2 N 0.18364(19) 0.75144(13) 0.15326(12) 0.0166(3) Uani 1 1 d .
C1 C 0.1958(2) 0.97463(17) 0.38275(14) 0.0153(4) Uani 1 1 d .
C2 C 0.0917(2) 1.09556(17) 0.37256(14) 0.0177(4) Uani 1 1 d .
H2 H 0.0887 1.1425 0.4280 0.021 Uiso 1 1 calc R
C3 C -0.0083(2) 1.14929(17) 0.28252(15) 0.0181(4) Uani 1 1 d .
C4 C -0.0005(2) 1.08033(17) 0.20097(15) 0.0182(4) Uani 1 1 d .
H4 H -0.0651 1.1170 0.1382 0.022 Uiso 1 1 calc R
C5 C 0.1009(2) 0.95782(17) 0.20961(14) 0.0163(4) Uani 1 1 d .
C6 C 0.1978(2) 0.90521(16) 0.30068(14) 0.0146(4) Uani 1 1 d .
C7 C -0.1262(2) 1.27949(17) 0.27631(16) 0.0243(5) Uani 1 1 d .
H7A H -0.1615 1.3102 0.2019 0.036 Uiso 1 1 calc R
H7B H -0.0661 1.3288 0.3003 0.036 Uiso 1 1 calc R
H7C H -0.2276 1.2839 0.3226 0.036 Uiso 1 1 calc R
C8 C 0.1064(2) 0.88346(16) 0.12037(14) 0.0187(4) Uani 1 1 d .
H8A H -0.0116 0.9015 0.0965 0.022 Uiso 1 1 calc R
H8B H 0.1730 0.9080 0.0584 0.022 Uiso 1 1 calc R
C9 C 0.3395(2) 0.73131(17) 0.21138(14) 0.0182(4) Uani 1 1 d .
H9A H 0.4035 0.6433 0.2243 0.022 Uiso 1 1 calc R
H9B H 0.4132 0.7703 0.1661 0.022 Uiso 1 1 calc R
C10 C 0.2184(2) 0.70535(16) 0.38616(14) 0.0169(4) Uani 1 1 d .
H10A H 0.1698 0.7466 0.4499 0.020 Uiso 1 1 calc R
H10B H 0.3047 0.6261 0.4114 0.020 Uiso 1 1 calc R
C11 C 0.0773(2) 0.68419(16) 0.33192(14) 0.0154(4) Uani 1 1 d .
C12 C 0.0671(2) 0.70358(16) 0.22049(14) 0.0153(4) Uani 1 1 d .
C13 C -0.0556(2) 0.67344(16) 0.17088(14) 0.0165(4) Uani 1 1 d .
C14 C -0.1722(2) 0.63035(16) 0.23435(14) 0.0166(4) Uani 1 1 d .
H14 H -0.2555 0.6102 0.2009 0.020 Uiso 1 1 calc R
C15 C -0.1682(2) 0.61642(16) 0.34652(14) 0.0158(4) Uani 1 1 d .
C16 C -0.0416(2) 0.64149(16) 0.39358(14) 0.0162(4) Uani 1 1 d .
H16 H -0.0353 0.6294 0.4697 0.019 Uiso 1 1 calc R
C17 C -0.3040(2) 0.57902(17) 0.41362(14) 0.0197(4) Uani 1 1 d .
H17A H -0.2671 0.5533 0.4882 0.029 Uiso 1 1 calc R
H17B H -0.3216 0.5117 0.3852 0.029 Uiso 1 1 calc R
H17C H -0.4114 0.6478 0.4111 0.029 Uiso 1 1 calc R
C18 C -0.2251(2) 0.64615(18) -0.00396(14) 0.0230(5) Uani 1 1 d .
H18A H -0.2109 0.5634 0.0324 0.028 Uiso 1 1 calc R
H18B H -0.3355 0.7021 0.0207 0.028 Uiso 1 1 calc R
C19 C -0.2239(2) 0.64868(18) -0.12493(15) 0.0238(5) Uani 1 1 d .
H19A H -0.1120 0.5937 -0.1484 0.029 Uiso 1 1 calc R
H19B H -0.2366 0.7317 -0.1600 0.029 Uiso 1 1 calc R
C20 C -0.3656(3) 0.61100(19) -0.16197(16) 0.0297(5) Uani 1 1 d .
H20A H -0.4779 0.6664 -0.1395 0.036 Uiso 1 1 calc R
H20B H -0.3536 0.5281 -0.1271 0.036 Uiso 1 1 calc R
C21 C -0.3594(3) 0.61385(19) -0.28394(16) 0.0312(5) Uani 1 1 d .
H21A H -0.3744 0.6964 -0.3186 0.047 Uiso 1 1 calc R
H21B H -0.4513 0.5884 -0.3051 0.047 Uiso 1 1 calc R
H21C H -0.2486 0.5586 -0.3063 0.047 Uiso 1 1 calc R
C22 C 0.2848(2) 1.01342(16) 0.58171(14) 0.0177(4) Uani 1 1 d .
H22A H 0.3111 1.0852 0.5453 0.021 Uiso 1 1 calc R
H22B H 0.1620 1.0394 0.6030 0.021 Uiso 1 1 calc R
C23 C 0.3935(2) 0.95892(16) 0.68023(14) 0.0178(4) Uani 1 1 d .
H23A H 0.5156 0.9276 0.6577 0.021 Uiso 1 1 calc R
H23B H 0.3618 0.8901 0.7184 0.021 Uiso 1 1 calc R
C24 C 0.3688(2) 1.05273(17) 0.75600(15) 0.0220(4) Uani 1 1 d .
H24A H 0.4144 1.1161 0.7204 0.026 Uiso 1 1 calc R
H24B H 0.2448 1.0920 0.7698 0.026 Uiso 1 1 calc R
C25 C 0.4560(3) 0.99961(19) 0.86222(15) 0.0288(5) Uani 1 1 d .
H25A H 0.4133 0.9356 0.8973 0.043 Uiso 1 1 calc R
H25B H 0.4312 1.0633 0.9085 0.043 Uiso 1 1 calc R
H25C H 0.5798 0.9655 0.8496 0.043 Uiso 1 1 calc R

loop_
_atom_site_aniso_label
_atom_site_aniso_U_11
_atom_site_aniso_U_22
_atom_site_aniso_U_33
_atom_site_aniso_U_23
_atom_site_aniso_U_13
_atom_site_aniso_U_12
S1 0.0176(3) 0.0192(3) 0.0175(2) -0.0038(2) -0.0025(2) -0.0058(2)
S2 0.0257(3) 0.0297(3) 0.0160(2) -0.0049(2) 0.0001(2) -0.0147(2)
N1 0.0149(8) 0.0147(9) 0.0161(8) -0.0019(6) 0.0001(6) -0.0054(7)
N2 0.0167(8) 0.0173(9) 0.0173(8) -0.0014(7) 0.0003(7) -0.0082(7)
C1 0.0136(9) 0.0187(11) 0.0139(9) 0.0016(8) 0.0003(7) -0.0075(8)
C2 0.0167(10) 0.0194(11) 0.0199(10) -0.0052(8) 0.0022(8) -0.0091(9)
C3 0.0170(10) 0.0161(11) 0.0212(10) 0.0009(8) 0.0008(8) -0.0072(9)
C4 0.0186(10) 0.0187(11) 0.0171(9) 0.0029(8) -0.0008(8) -0.0083(9)
C5 0.0151(10) 0.0194(11) 0.0160(9) -0.0007(8) 0.0016(8) -0.0089(9)
C6 0.0130(9) 0.0137(10) 0.0166(9) -0.0001(8) 0.0019(8) -0.0050(8)
C7 0.0246(11) 0.0196(12) 0.0262(11) 0.0000(9) -0.0018(9) -0.0053(9)
C8 0.0215(10) 0.0197(11) 0.0155(9) 0.0011(8) -0.0001(8) -0.0093(9)
C9 0.0183(10) 0.0190(11) 0.0194(10) -0.0048(8) 0.0022(8) -0.0085(9)
C10 0.0179(10) 0.0155(10) 0.0180(10) -0.0007(8) -0.0007(8) -0.0070(9)
C11 0.0134(9) 0.0115(10) 0.0202(10) -0.0027(8) -0.0018(8) -0.0023(8)
C12 0.0157(10) 0.0125(10) 0.0171(9) -0.0032(8) 0.0014(8) -0.0037(8)
C13 0.0170(10) 0.0157(10) 0.0153(9) -0.0027(8) -0.0008(8) -0.0032(8)
C14 0.0148(10) 0.0140(10) 0.0213(10) -0.0040(8) -0.0025(8) -0.0039(8)
C15 0.0141(10) 0.0106(10) 0.0204(10) -0.0009(8) 0.0002(8) -0.0019(8)
C16 0.0182(10) 0.0131(10) 0.0148(9) -0.0001(7) -0.0022(8) -0.0026(8)
C17 0.0165(10) 0.0212(11) 0.0217(10) -0.0004(8) -0.0009(8) -0.0078(9)
C18 0.0231(11) 0.0320(13) 0.0188(10) -0.0054(9) -0.0007(9) -0.0146(10)
C19 0.0251(11) 0.0246(12) 0.0233(10) -0.0066(9) -0.0015(9) -0.0087(10)
C20 0.0293(12) 0.0316(13) 0.0300(12) -0.0100(10) -0.0051(10) -0.0091(10)
C21 0.0351(13) 0.0264(13) 0.0307(12) -0.0101(10) -0.0117(10) -0.0038(11)
C22 0.0186(10) 0.0159(10) 0.0193(10) -0.0053(8) 0.0004(8) -0.0056(9)
C23 0.0159(10) 0.0177(11) 0.0194(10) -0.0027(8) -0.0007(8) -0.0049(8)
C24 0.0226(11) 0.0233(12) 0.0210(10) -0.0049(9) 0.0001(9) -0.0084(9)
C25 0.0360(13) 0.0316(13) 0.0214(11) -0.0040(9) -0.0056(10) -0.0134(11)

loop_
_atom_type_symbol
_atom_type_description
_atom_type_scat_dispersion_real
_atom_type_scat_dispersion_imag
_atom_type_scat_source
C C 0.0033 0.0016 'International Tables Vol C Tables 4.2.6.8 and 6.1.1.4'
H H 0.0000 0.0000 'International Tables Vol C Tables 4.2.6.8 and 6.1.1.4'
N N 0.0061 0.0033 'International Tables Vol C Tables 4.2.6.8 and 6.1.1.4'
S S 0.1246 0.1234 'International Tables Vol C Tables 4.2.6.8 and 6.1.1.4'

loop_
_geom_angle_atom_site_label_1
_geom_angle_atom_site_label_2
_geom_angle_atom_site_label_3
_geom_angle
C1 S1 C22 103.40(9)
C13 S2 C18 103.68(8)
C6 N1 C9 111.02(14)
C6 N1 C10 111.03(13)
C9 N1 C10 107.53(14)
C12 N2 C9 110.43(14)
C12 N2 C8 111.65(13)
C9 N2 C8 107.38(14)
C2 C1 C6 118.98(17)
C2 C1 S1 124.63(14)
C6 C1 S1 116.38(14)
C1 C2 C3 121.27(17)
C4 C3 C2 118.87(18)
C4 C3 C7 121.21(18)
C2 C3 C7 119.91(17)
C3 C4 C5 121.21(18)
C6 C5 C4 119.14(17)
C6 C5 C8 120.32(17)
C4 C5 C8 120.54(17)
C5 C6 C1 120.49(17)
C5 C6 N1 121.67(16)
C1 C6 N1 117.84(16)
N2 C8 C5 113.11(15)
N1 C9 N2 112.73(14)
N1 C10 C11 112.84(14)
C12 C11 C16 119.42(17)
C12 C11 C10 120.57(15)
C16 C11 C10 119.98(15)
C11 C12 C13 119.85(16)
C11 C12 N2 121.54(16)
C13 C12 N2 118.59(15)
C14 C13 C12 119.45(16)
C14 C13 S2 123.80(14)
C12 C13 S2 116.75(13)
C13 C14 C15 120.95(17)
C16 C15 C14 118.59(16)
C16 C15 C17 121.30(16)
C14 C15 C17 120.07(17)
C15 C16 C11 121.59(16)
C19 C18 S2 108.34(12)
C18 C19 C20 113.01(16)
C19 C20 C21 111.48(17)
C23 C22 S1 108.47(13)
C22 C23 C24 111.03(15)
C25 C24 C23 113.28(16)

loop_
_geom_bond_atom_site_label_1
_geom_bond_atom_site_label_2
_geom_bond_distance
S1 C1 1.7655(19)
S1 C22 1.8131(17)
S2 C13 1.7682(18)
S2 C18 1.8124(18)
N1 C6 1.440(2)
N1 C9 1.464(2)
N1 C10 1.479(2)
N2 C12 1.447(2)
N2 C9 1.466(2)
N2 C8 1.480(2)
C1 C2 1.389(2)
C1 C6 1.410(2)
C2 C3 1.394(3)
C3 C4 1.390(2)
C3 C7 1.512(2)
C4 C5 1.399(2)
C5 C6 1.390(2)
C5 C8 1.517(2)
C10 C11 1.511(2)
C11 C12 1.391(2)
C11 C16 1.397(2)
C12 C13 1.405(2)
C13 C14 1.395(2)
C14 C15 1.399(2)
C15 C16 1.382(2)
C15 C17 1.510(2)
C18 C19 1.518(2)
C19 C20 1.521(3)
C20 C21 1.528(3)
C22 C23 1.516(2)
C23 C24 1.523(2)
C24 C25 1.513(3)

loop_
_geom_torsion_atom_site_label_1
_geom_torsion_atom_site_label_2
_geom_torsion_atom_site_label_3
_geom_torsion_atom_site_label_4
_geom_torsion
C22 S1 C1 C2 4.20(16)
C22 S1 C1 C6 -176.92(13)
C6 C1 C2 C3 -0.8(2)
S1 C1 C2 C3 178.08(13)
C1 C2 C3 C4 -1.2(3)
C1 C2 C3 C7 177.20(15)
C2 C3 C4 C5 2.2(3)
C7 C3 C4 C5 -176.13(15)
C3 C4 C5 C6 -1.3(2)
C3 C4 C5 C8 179.30(16)
C4 C5 C6 C1 -0.7(2)
C8 C5 C6 C1 178.67(15)
C4 C5 C6 N1 179.59(14)
C8 C5 C6 N1 -1.0(2)
C2 C1 C6 C5 1.8(2)
S1 C1 C6 C5 -177.19(13)
C2 C1 C6 N1 -178.57(14)
S1 C1 C6 N1 2.5(2)
C9 N1 C6 C5 19.3(2)
C10 N1 C6 C5 -100.24(18)
C9 N1 C6 C1 -160.34(15)
C10 N1 C6 C1 80.10(18)
C12 N2 C8 C5 75.79(19)
C9 N2 C8 C5 -45.40(18)
C6 C5 C8 N2 14.9(2)
C4 C5 C8 N2 -165.73(15)
C6 N1 C9 N2 -53.72(19)
C10 N1 C9 N2 67.93(18)
C12 N2 C9 N1 -54.33(19)
C8 N2 C9 N1 67.62(17)
C6 N1 C10 C11 75.48(18)
C9 N1 C10 C11 -46.16(19)
N1 C10 C11 C12 16.9(2)
N1 C10 C11 C16 -164.95(15)
C16 C11 C12 C13 -3.7(3)
C10 C11 C12 C13 174.44(16)
C16 C11 C12 N2 177.94(16)
C10 C11 C12 N2 -3.9(3)
C9 N2 C12 C11 21.3(2)
C8 N2 C12 C11 -98.06(19)
C9 N2 C12 C13 -156.99(16)
C8 N2 C12 C13 83.61(19)
C11 C12 C13 C14 3.4(3)
N2 C12 C13 C14 -178.22(15)
C11 C12 C13 S2 -176.16(14)
N2 C12 C13 S2 2.2(2)
C18 S2 C13 C14 0.85(18)
C18 S2 C13 C12 -179.59(14)
C12 C13 C14 C15 -0.2(3)
S2 C13 C14 C15 179.35(14)
C13 C14 C15 C16 -2.6(3)
C13 C14 C15 C17 175.22(16)
C14 C15 C16 C11 2.3(3)
C17 C15 C16 C11 -175.51(16)
C12 C11 C16 C15 0.9(3)
C10 C11 C16 C15 -177.34(16)
C13 S2 C18 C19 -175.36(14)
S2 C18 C19 C20 179.82(14)
C18 C19 C20 C21 -179.61(17)
C1 S1 C22 C23 179.39(12)
S1 C22 C23 C24 176.28(12)
C22 C23 C24 C25 172.46(15)
